data_7700014
loop_
_publ_author_name
'Sugahara, Tomohiro'
'Sasamori, Takahiro'
'Tokitoh, Norihiro'

_publ_section_title
;
 The formation of a 1,4-disilabenzene and its isomerization into a
 disilabenzvalene derivative.
;
_journal_issue 25
_journal_name_full 'Dalton transactions (Cambridge, England : 2003)'
_journal_page_first 9053
_journal_page_last 9056
_journal_paper_doi 10.1039/c9dt01322a
_journal_volume 48
_journal_year 2019
_chemical_formula_moiety 'C62 H108 Si10, 0.5(C6H14)'
_chemical_formula_sum 'C65 H115 Si10'
_chemical_formula_weight 1177.46
_space_group_crystal_system monoclinic
_space_group_IT_number 14
_space_group_name_Hall '-P 2yn'
_space_group_name_H-M_alt 'P 1 21/n 1'
_symmetry_space_group_name_Hall '-P 2yn'
_symmetry_space_group_name_H-M 'P 1 21/n 1'
_atom_sites_solution_hydrogens mixed
_audit_block_doi 10.5517/ccdc.csd.cc21yfjz
_audit_creation_method SHELXL-2014/7
_audit_update_record
;
2019-04-27 deposited with the CCDC.    2019-05-17 downloaded from the CCDC.
;
_cell_angle_alpha 90
_cell_angle_beta 93.937(2)
_cell_angle_gamma 90
_cell_formula_units_Z 4
_cell_length_a 12.9911(3)
_cell_length_b 38.3496(6)
_cell_length_c 14.8258(3)
_cell_measurement_reflns_used 92849
_cell_measurement_temperature 103(2)
_cell_measurement_theta_max 26.00
_cell_measurement_theta_min 1.476
_cell_volume 7368.8(3)
_computing_cell_refinement HKL2000
_computing_data_collection CrystalClear
_computing_data_reduction HKL2000
_computing_molecular_graphics 'Yadokari-XG 2011 (Wakita Nemoto et al., 2011)'
_computing_publication_material 'Yadokari-XG 2011 (Wakita,Nemoto et al., 2011)'
_computing_structure_refinement 'SHELXL-2014/7 (Sheldrick, 2014)'
_computing_structure_solution 'SHELXT-2014/7 (Sheldrick, 2014)'
_diffrn_ambient_temperature 103(2)
_diffrn_detector_area_resol_mean 28.5714
_diffrn_measured_fraction_theta_full 0.998
_diffrn_measured_fraction_theta_max 0.997
_diffrn_measurement_device_type 'Rigaku VariMax Saturn'
_diffrn_measurement_method \w
_diffrn_radiation_type MoK\a
_diffrn_radiation_wavelength 0.71073
_diffrn_reflns_av_R_equivalents 0.0684
_diffrn_reflns_av_unetI/netI 0.0465
_diffrn_reflns_Laue_measured_fraction_full 0.998
_diffrn_reflns_Laue_measured_fraction_max 0.997
_diffrn_reflns_limit_h_max 15
_diffrn_reflns_limit_h_min -15
_diffrn_reflns_limit_k_max 47
_diffrn_reflns_limit_k_min -47
_diffrn_reflns_limit_l_max 18
_diffrn_reflns_limit_l_min -18
_diffrn_reflns_number 92849
_diffrn_reflns_point_group_measured_fraction_full 0.998
_diffrn_reflns_point_group_measured_fraction_max 0.997
_diffrn_reflns_theta_full 25.242
_diffrn_reflns_theta_max 26.000
_diffrn_reflns_theta_min 1.476
_diffrn_source 'rotating-anode X-ray tube'
_exptl_absorpt_coefficient_mu 0.213
_exptl_absorpt_correction_T_max 0.996
_exptl_absorpt_correction_T_min 0.983
_exptl_absorpt_correction_type multi-scan
_exptl_absorpt_process_details
;
 MULABS - Empirical Correction for Absorption Anisotropy.
 Blessing, R. H., Acta Cryst., A51, 33-38 (1995).
;
_exptl_crystal_colour colorless
_exptl_crystal_density_diffrn 1.061
_exptl_crystal_description prism
_exptl_crystal_F_000 2580
_exptl_crystal_size_max 0.080
_exptl_crystal_size_mid 0.030
_exptl_crystal_size_min 0.020
_refine_diff_density_max 0.664
_refine_diff_density_min -0.293
_refine_diff_density_rms 0.055
_refine_ls_extinction_method none
_refine_ls_goodness_of_fit_ref 1.026
_refine_ls_hydrogen_treatment mixed
_refine_ls_matrix_type full
_refine_ls_number_parameters 763
_refine_ls_number_reflns 14413
_refine_ls_number_restraints 80
_refine_ls_restrained_S_all 1.027
_refine_ls_R_factor_all 0.0674
_refine_ls_R_factor_gt 0.0452
_refine_ls_shift/su_max 0.002
_refine_ls_shift/su_mean 0.000
_refine_ls_structure_factor_coef Fsqd
_refine_ls_weighting_details 'w=1/[\s^2^(Fo^2^)+(0.0415P)^2^+4.9802P] where P=(Fo^2^+2Fc^2^)/3'
_refine_ls_weighting_scheme calc
_refine_ls_wR_factor_gt 0.0928
_refine_ls_wR_factor_ref 0.1012
_reflns_Friedel_coverage 0.000
_reflns_number_gt 11199
_reflns_number_total 14413
_reflns_threshold_expression 'I > 2\s(I)'
_cod_data_source_file c9dt01322a2.cif
_cod_data_source_block compound6
_cod_depositor_comments 'Adding full bibliography for 7700013--7700015.cif.'
_cod_database_code 7700014
_shelx_shelxl_version_number 2014/7
_shelx_space_group_comment
;
The symmetry employed for this shelxl refinement is uniquely defined
by the following loop, which should always be used as a source of
symmetry information in preference to the above space-group names.
They are only intended as comments.
;
_shelx_estimated_absorpt_t_min 0.983
_shelx_estimated_absorpt_t_max 0.996

loop_
_space_group_symop_operation_xyz
'x, y, z'
'-x+1/2, y+1/2, -z+1/2'
'-x, -y, -z'
'x-1/2, -y-1/2, z-1/2'

loop_
_atom_site_label
_atom_site_type_symbol
_atom_site_fract_x
_atom_site_fract_y
_atom_site_fract_z
_atom_site_U_iso_or_equiv
_atom_site_adp_type
_atom_site_occupancy
_atom_site_site_symmetry_order
_atom_site_calc_flag
_atom_site_refinement_flags_posn
_atom_site_refinement_flags_adp
_atom_site_refinement_flags_occupancy
_atom_site_disorder_assembly
_atom_site_disorder_group
Si1 Si 0.37558(4) 0.63551(2) 0.37735(4) 0.01278(12) Uani 1 1 d . . . . .
H1 H 0.4323(17) 0.6632(6) 0.4185(15) 0.021(6) Uiso 1 1 d . . . . .
Si2 Si 0.44933(4) 0.62277(2) 0.23891(4) 0.01104(12) Uani 1 1 d . . . . .
C1 C 0.31653(15) 0.64026(5) 0.20403(13) 0.0127(4) Uani 1 1 d . . . . .
C2 C 0.28432(16) 0.65370(5) 0.28248(13) 0.0133(4) Uani 1 1 d . . . . .
C3 C 0.27018(17) 0.64600(5) 0.11054(14) 0.0167(5) Uani 1 1 d . . . . .
C4 C 0.3148(2) 0.66972(6) 0.05423(15) 0.0258(5) Uani 1 1 d . . . . .
H2 H 0.3742 0.6824 0.0761 0.031 Uiso 1 1 calc R U . . .
C5 C 0.2739(2) 0.67516(7) -0.03356(16) 0.0349(6) Uani 1 1 d . . . . .
H3 H 0.3039 0.6920 -0.0709 0.042 Uiso 1 1 calc R U . . .
C6 C 0.1898(2) 0.65619(7) -0.06628(16) 0.0366(7) Uani 1 1 d . . . . .
H4 H 0.1622 0.6598 -0.1265 0.044 Uiso 1 1 calc R U . . .
C7 C 0.1454(2) 0.63201(7) -0.01282(17) 0.0336(6) Uani 1 1 d . . . . .
H5 H 0.0879 0.6188 -0.0364 0.040 Uiso 1 1 calc R U . . .
C8 C 0.18493(18) 0.62694(6) 0.07644(15) 0.0243(5) Uani 1 1 d . . . . .
H6 H 0.1536 0.6105 0.1138 0.029 Uiso 1 1 calc R U . . .
C9 C 0.20675(16) 0.68136(5) 0.29413(14) 0.0158(4) Uani 1 1 d . . . . .
C10 C 0.14441(18) 0.69660(6) 0.22396(16) 0.0247(5) Uani 1 1 d . . . . .
H7 H 0.1478 0.6882 0.1639 0.030 Uiso 1 1 calc R U . . .
C11 C 0.07800(19) 0.72365(6) 0.24071(17) 0.0302(6) Uani 1 1 d . . . . .
H8 H 0.0363 0.7335 0.1921 0.036 Uiso 1 1 calc R U . . .
C12 C 0.07143(19) 0.73655(6) 0.32715(18) 0.0304(6) Uani 1 1 d . . . . .
H9 H 0.0257 0.7552 0.3380 0.037 Uiso 1 1 calc R U . . .
C13 C 0.1319(2) 0.72207(7) 0.39730(17) 0.0339(6) Uani 1 1 d . . . . .
H10 H 0.1283 0.7308 0.4569 0.041 Uiso 1 1 calc R U . . .
C14 C 0.19820(19) 0.69474(6) 0.38113(16) 0.0273(6) Uani 1 1 d . . . . .
H11 H 0.2388 0.6849 0.4304 0.033 Uiso 1 1 calc R U . . .
C15 C 0.31885(16) 0.61094(5) 0.47436(13) 0.0118(4) Uani 1 1 d . . . . .
C16 C 0.21827(16) 0.59594(5) 0.46776(13) 0.0130(4) Uani 1 1 d . . . . .
C17 C 0.17670(16) 0.58282(5) 0.54500(13) 0.0151(4) Uani 1 1 d . . . . .
H12 H 0.1093 0.5731 0.5391 0.018 Uiso 1 1 calc R U . . .
C18 C 0.22837(16) 0.58320(5) 0.63022(13) 0.0145(4) Uani 1 1 d . . . . .
C19 C 0.32736(16) 0.59689(5) 0.63567(13) 0.0136(4) Uani 1 1 d . . . . .
H13 H 0.3651 0.5972 0.6929 0.016 Uiso 1 1 calc R U . . .
C20 C 0.37446(15) 0.61040(5) 0.56060(13) 0.0115(4) Uani 1 1 d . . . . .
C21 C 0.15098(16) 0.59148(5) 0.38064(13) 0.0150(4) Uani 1 1 d . . . . .
H14 H 0.1815 0.6069 0.3351 0.018 Uiso 1 1 calc R U . . .
Si3 Si 0.01185(5) 0.60658(2) 0.38706(4) 0.01946(14) Uani 1 1 d . . . . .
C22 C -0.00006(19) 0.64221(6) 0.47194(18) 0.0320(6) Uani 1 1 d . . . . .
H15 H 0.0465 0.6614 0.4588 0.048 Uiso 1 1 calc R U . . .
H16 H 0.0185 0.6332 0.5327 0.048 Uiso 1 1 calc R U . . .
H17 H -0.0713 0.6507 0.4688 0.048 Uiso 1 1 calc R U . . .
C23 C -0.07717(18) 0.57079(6) 0.41900(16) 0.0277(5) Uani 1 1 d . . . . .
H18 H -0.1476 0.5799 0.4194 0.042 Uiso 1 1 calc R U . . .
H19 H -0.0549 0.5620 0.4793 0.042 Uiso 1 1 calc R U . . .
H20 H -0.0754 0.5518 0.3750 0.042 Uiso 1 1 calc R U . . .
C24 C -0.03576(19) 0.62327(7) 0.27338(17) 0.0324(6) Uani 1 1 d . . . . .
H21 H -0.1081 0.6303 0.2748 0.049 Uiso 1 1 calc R U . . .
H22 H -0.0299 0.6049 0.2282 0.049 Uiso 1 1 calc R U . . .
H23 H 0.0058 0.6434 0.2575 0.049 Uiso 1 1 calc R U . . .
Si4 Si 0.16700(5) 0.54530(2) 0.33917(4) 0.01912(14) Uani 1 1 d . . . . .
C25 C 0.1312(2) 0.51087(6) 0.42106(16) 0.0291(6) Uani 1 1 d . . . . .
H24 H 0.1397 0.4878 0.3942 0.044 Uiso 1 1 calc R U . . .
H25 H 0.0591 0.5140 0.4350 0.044 Uiso 1 1 calc R U . . .
H26 H 0.1760 0.5128 0.4768 0.044 Uiso 1 1 calc R U . . .
C26 C 0.0895(2) 0.53836(7) 0.22948(15) 0.0303(6) Uani 1 1 d . . . . .
H27 H 0.1099 0.5555 0.1851 0.045 Uiso 1 1 calc R U . . .
H28 H 0.0160 0.5411 0.2388 0.045 Uiso 1 1 calc R U . . .
H29 H 0.1021 0.5148 0.2071 0.045 Uiso 1 1 calc R U . . .
C27 C 0.30628(18) 0.53836(6) 0.32164(16) 0.0261(5) Uani 1 1 d . . . . .
H30 H 0.3468 0.5407 0.3795 0.039 Uiso 1 1 calc R U . . .
H31 H 0.3292 0.5558 0.2790 0.039 Uiso 1 1 calc R U . . .
H32 H 0.3160 0.5149 0.2972 0.039 Uiso 1 1 calc R U . . .
C28 C 0.48476(16) 0.62305(5) 0.57906(13) 0.0132(4) Uani 1 1 d . . . . .
H33 H 0.5078 0.6301 0.5187 0.016 Uiso 1 1 calc R U . . .
Si5 Si 0.49110(5) 0.66456(2) 0.65000(4) 0.01573(13) Uani 1 1 d . . . . .
C29 C 0.40453(19) 0.69822(6) 0.59497(16) 0.0251(5) Uani 1 1 d . . . . .
H34 H 0.4031 0.7188 0.6341 0.038 Uiso 1 1 calc R U . . .
H35 H 0.3346 0.6887 0.5851 0.038 Uiso 1 1 calc R U . . .
H36 H 0.4303 0.7049 0.5368 0.038 Uiso 1 1 calc R U . . .
C30 C 0.4448(2) 0.65941(6) 0.76589(15) 0.0296(6) Uani 1 1 d . . . . .
H37 H 0.4560 0.6812 0.7996 0.044 Uiso 1 1 calc R U . . .
H38 H 0.4832 0.6405 0.7976 0.044 Uiso 1 1 calc R U . . .
H39 H 0.3711 0.6538 0.7612 0.044 Uiso 1 1 calc R U . . .
C31 C 0.62682(18) 0.68067(6) 0.66170(17) 0.0286(6) Uani 1 1 d . . . . .
H40 H 0.6546 0.6817 0.6019 0.043 Uiso 1 1 calc R U . . .
H41 H 0.6688 0.6648 0.7007 0.043 Uiso 1 1 calc R U . . .
H42 H 0.6284 0.7040 0.6886 0.043 Uiso 1 1 calc R U . . .
Si6 Si 0.57450(5) 0.58576(2) 0.61840(4) 0.01668(13) Uani 1 1 d . . . . .
C32 C 0.5799(2) 0.57643(7) 0.74290(15) 0.0286(6) Uani 1 1 d . . . . .
H43 H 0.5107 0.5705 0.7606 0.043 Uiso 1 1 calc R U . . .
H44 H 0.6053 0.5971 0.7764 0.043 Uiso 1 1 calc R U . . .
H45 H 0.6266 0.5568 0.7567 0.043 Uiso 1 1 calc R U . . .
C33 C 0.52930(19) 0.54505(6) 0.55868(16) 0.0256(5) Uani 1 1 d . . . . .
H46 H 0.5816 0.5268 0.5687 0.038 Uiso 1 1 calc R U . . .
H47 H 0.5182 0.5497 0.4938 0.038 Uiso 1 1 calc R U . . .
H48 H 0.4645 0.5373 0.5823 0.038 Uiso 1 1 calc R U . . .
C34 C 0.70955(17) 0.59657(6) 0.59158(16) 0.0245(5) Uani 1 1 d . . . . .
H49 H 0.7503 0.5751 0.5903 0.037 Uiso 1 1 calc R U . . .
H50 H 0.7406 0.6123 0.6380 0.037 Uiso 1 1 calc R U . . .
H51 H 0.7085 0.6080 0.5324 0.037 Uiso 1 1 calc R U . . .
C35 C 0.17423(17) 0.56948(6) 0.71176(14) 0.0181(5) Uani 1 1 d . . . . .
C36 C 0.24495(18) 0.56976(6) 0.79872(14) 0.0252(5) Uani 1 1 d . . . . .
H52 H 0.2074 0.5606 0.8487 0.038 Uiso 1 1 calc R U . . .
H53 H 0.2671 0.5937 0.8125 0.038 Uiso 1 1 calc R U . . .
H54 H 0.3056 0.5552 0.7906 0.038 Uiso 1 1 calc R U . . .
C37 C 0.08026(19) 0.59272(7) 0.72552(15) 0.0287(6) Uani 1 1 d . . . . .
H55 H 0.0319 0.5914 0.6719 0.043 Uiso 1 1 calc R U . . .
H56 H 0.1030 0.6169 0.7349 0.043 Uiso 1 1 calc R U . . .
H57 H 0.0459 0.5847 0.7786 0.043 Uiso 1 1 calc R U . . .
C38 C 0.13788(19) 0.53183(6) 0.69364(15) 0.0264(5) Uani 1 1 d . . . . .
H58 H 0.1046 0.5230 0.7464 0.040 Uiso 1 1 calc R U . . .
H59 H 0.1974 0.5171 0.6823 0.040 Uiso 1 1 calc R U . . .
H60 H 0.0885 0.5314 0.6406 0.040 Uiso 1 1 calc R U . . .
C39 C 0.55134(15) 0.65229(5) 0.19973(13) 0.0122(4) Uani 1 1 d . . . . .
C40 C 0.59018(15) 0.62509(5) 0.14835(13) 0.0119(4) Uani 1 1 d . . . . .
C41 C 0.66667(16) 0.63120(5) 0.08915(13) 0.0151(4) Uani 1 1 d . . . . .
H61 H 0.6923 0.6126 0.0546 0.018 Uiso 1 1 calc R U . . .
C42 C 0.70535(16) 0.66496(5) 0.08102(13) 0.0143(4) Uani 1 1 d . . . . .
C43 C 0.66705(16) 0.69160(5) 0.13371(14) 0.0162(4) Uani 1 1 d . . . . .
H62 H 0.6944 0.7144 0.1284 0.019 Uiso 1 1 calc R U . . .
C44 C 0.59010(16) 0.68617(5) 0.19406(13) 0.0143(4) Uani 1 1 d . . . . .
C45 C 0.53020(16) 0.59138(5) 0.16801(13) 0.0125(4) Uani 1 1 d . . . . .
Si7 Si 0.47255(5) 0.57006(2) 0.06049(4) 0.01529(13) Uani 1 1 d . . . . .
C46 C 0.35306(17) 0.54488(6) 0.08098(15) 0.0220(5) Uani 1 1 d . . . . .
H63 H 0.3037 0.5602 0.1086 0.033 Uiso 1 1 calc R U . . .
H64 H 0.3707 0.5253 0.1216 0.033 Uiso 1 1 calc R U . . .
H65 H 0.3222 0.5360 0.0234 0.033 Uiso 1 1 calc R U . . .
C47 C 0.56826(18) 0.54056(6) 0.00969(15) 0.0228(5) Uani 1 1 d . . . . .
H66 H 0.5368 0.5302 -0.0460 0.034 Uiso 1 1 calc R U . . .
H67 H 0.5887 0.5220 0.0528 0.034 Uiso 1 1 calc R U . . .
H68 H 0.6292 0.5541 -0.0042 0.034 Uiso 1 1 calc R U . . .
C48 C 0.43992(19) 0.60260(6) -0.03034(14) 0.0249(5) Uani 1 1 d . . . . .
H69 H 0.4421 0.5914 -0.0895 0.037 Uiso 1 1 calc R U . . .
H70 H 0.4900 0.6217 -0.0256 0.037 Uiso 1 1 calc R U . . .
H71 H 0.3705 0.6118 -0.0236 0.037 Uiso 1 1 calc R U . . .
Si8 Si 0.61758(5) 0.56092(2) 0.23934(4) 0.01501(13) Uani 1 1 d . . . . .
C49 C 0.56101(18) 0.51633(6) 0.25097(18) 0.0279(6) Uani 1 1 d . . . . .
H72 H 0.6093 0.5017 0.2878 0.042 Uiso 1 1 calc R U . . .
H73 H 0.5483 0.5059 0.1910 0.042 Uiso 1 1 calc R U . . .
H74 H 0.4958 0.5181 0.2802 0.042 Uiso 1 1 calc R U . . .
C50 C 0.74710(17) 0.55598(6) 0.19246(15) 0.0209(5) Uani 1 1 d . . . . .
H75 H 0.7779 0.5791 0.1851 0.031 Uiso 1 1 calc R U . . .
H76 H 0.7391 0.5443 0.1336 0.031 Uiso 1 1 calc R U . . .
H77 H 0.7921 0.5420 0.2341 0.031 Uiso 1 1 calc R U . . .
C51 C 0.64112(19) 0.57932(7) 0.35507(15) 0.0281(6) Uani 1 1 d . . . . .
H78 H 0.5749 0.5836 0.3810 0.042 Uiso 1 1 calc R U . . .
H79 H 0.6792 0.6013 0.3519 0.042 Uiso 1 1 calc R U . . .
H80 H 0.6816 0.5627 0.3932 0.042 Uiso 1 1 calc R U . . .
C52 C 0.55591(17) 0.71564(5) 0.25350(14) 0.0171(5) Uani 1 1 d . . . . .
H81 H 0.4936 0.7064 0.2816 0.021 Uiso 1 1 calc R U . . .
Si9 Si 0.51035(5) 0.75746(2) 0.19416(4) 0.02293(15) Uani 1 1 d . . . . .
C53 C 0.6160(2) 0.79012(6) 0.18148(18) 0.0386(7) Uani 1 1 d . . . . .
H82 H 0.5879 0.8105 0.1485 0.058 Uiso 1 1 calc R U . . .
H83 H 0.6704 0.7796 0.1479 0.058 Uiso 1 1 calc R U . . .
H84 H 0.6448 0.7973 0.2414 0.058 Uiso 1 1 calc R U . . .
C54 C 0.4105(3) 0.77765(8) 0.2616(2) 0.0534(9) Uani 1 1 d . . . . .
H85 H 0.3818 0.7982 0.2297 0.080 Uiso 1 1 calc R U . . .
H86 H 0.4419 0.7846 0.3208 0.080 Uiso 1 1 calc R U . . .
H87 H 0.3553 0.7608 0.2696 0.080 Uiso 1 1 calc R U . . .
C55 C 0.4497(2) 0.74975(6) 0.07776(17) 0.0308(6) Uani 1 1 d . . . . .
H88 H 0.3803 0.7401 0.0819 0.046 Uiso 1 1 calc R U . . .
H89 H 0.4918 0.7332 0.0459 0.046 Uiso 1 1 calc R U . . .
H90 H 0.4453 0.7718 0.0445 0.046 Uiso 1 1 calc R U . . .
Si10 Si 0.65729(5) 0.72074(2) 0.35142(4) 0.01964(14) Uani 1 1 d . . . . .
C56 C 0.6065(2) 0.74952(6) 0.43999(16) 0.0302(6) Uani 1 1 d . . . . .
H91 H 0.6556 0.7499 0.4932 0.045 Uiso 1 1 calc R U . . .
H92 H 0.5400 0.7405 0.4571 0.045 Uiso 1 1 calc R U . . .
H93 H 0.5973 0.7732 0.4161 0.045 Uiso 1 1 calc R U . . .
C57 C 0.68654(19) 0.67675(6) 0.40132(16) 0.0272(5) Uani 1 1 d . . . . .
H94 H 0.7149 0.6617 0.3557 0.041 Uiso 1 1 calc R U . . .
H95 H 0.6230 0.6664 0.4213 0.041 Uiso 1 1 calc R U . . .
H96 H 0.7370 0.6791 0.4532 0.041 Uiso 1 1 calc R U . . .
C58 C 0.78377(19) 0.73775(7) 0.31717(16) 0.0298(6) Uani 1 1 d . . . . .
H97 H 0.7741 0.7611 0.2914 0.045 Uiso 1 1 calc R U . . .
H98 H 0.8106 0.7222 0.2719 0.045 Uiso 1 1 calc R U . . .
H99 H 0.8330 0.7388 0.3703 0.045 Uiso 1 1 calc R U . . .
C59 C 0.78599(17) 0.67256(6) 0.01222(14) 0.0185(5) Uani 1 1 d . . . . .
C60 C 0.7347(3) 0.66772(10) -0.08257(19) 0.0348(10) Uani 0.816(5) 1 d . . P A 1
H100 H 0.6767 0.6840 -0.0917 0.052 Uiso 0.816(5) 1 calc R U P A 1
H101 H 0.7850 0.6723 -0.1274 0.052 Uiso 0.816(5) 1 calc R U P A 1
H102 H 0.7094 0.6437 -0.0895 0.052 Uiso 0.816(5) 1 calc R U P A 1
C61 C 0.8767(3) 0.64720(9) 0.0268(3) 0.0381(10) Uani 0.816(5) 1 d . . P A 1
H103 H 0.9095 0.6504 0.0877 0.057 Uiso 0.816(5) 1 calc R U P A 1
H104 H 0.8515 0.6232 0.0199 0.057 Uiso 0.816(5) 1 calc R U P A 1
H105 H 0.9271 0.6518 -0.0180 0.057 Uiso 0.816(5) 1 calc R U P A 1
C62 C 0.8305(3) 0.70949(9) 0.0209(2) 0.0327(9) Uani 0.816(5) 1 d . . P A 1
H106 H 0.8636 0.7127 0.0818 0.049 Uiso 0.816(5) 1 calc R U P A 1
H107 H 0.8816 0.7128 -0.0239 0.049 Uiso 0.816(5) 1 calc R U P A 1
H108 H 0.7748 0.7265 0.0105 0.049 Uiso 0.816(5) 1 calc R U P A 1
C63 C 0.0518(5) 0.49196(12) 0.0071(3) 0.0662(17) Uani 0.760(6) 1 d D U P B 1
H125 H 0.1008 0.5091 0.0358 0.079 Uiso 0.760(6) 1 calc R U P B 1
H126 H 0.0771 0.4852 -0.0519 0.079 Uiso 0.760(6) 1 calc R U P B 1
C64 C 0.0468(4) 0.45974(13) 0.0675(3) 0.0687(15) Uani 0.760(6) 1 d D U P B 1
H127 H 0.0130 0.4659 0.1232 0.082 Uiso 0.760(6) 1 calc R U P B 1
H128 H 0.0050 0.4414 0.0354 0.082 Uiso 0.760(6) 1 calc R U P B 1
C65 C 0.1516(5) 0.4463(2) 0.0918(5) 0.078(2) Uani 0.760(6) 1 d D U P B 1
H129 H 0.1472 0.4257 0.1304 0.117 Uiso 0.760(6) 1 calc R U P B 1
H130 H 0.1847 0.4399 0.0366 0.117 Uiso 0.760(6) 1 calc R U P B 1
H131 H 0.1926 0.4643 0.1243 0.117 Uiso 0.760(6) 1 calc R U P B 1
C66 C 0.8788(12) 0.6908(4) 0.0586(11) 0.035(4) Uani 0.184(5) 1 d . . P A 2
H116 H 0.8560 0.7118 0.0894 0.052 Uiso 0.184(5) 1 calc R U P A 2
H117 H 0.9133 0.6750 0.1031 0.052 Uiso 0.184(5) 1 calc R U P A 2
H118 H 0.9269 0.6974 0.0135 0.052 Uiso 0.184(5) 1 calc R U P A 2
C67 C 0.8226(12) 0.6400(4) -0.0353(11) 0.035(4) Uani 0.184(5) 1 d . U P A 2
H119 H 0.7632 0.6280 -0.0656 0.053 Uiso 0.184(5) 1 calc R U P A 2
H120 H 0.8709 0.6467 -0.0803 0.053 Uiso 0.184(5) 1 calc R U P A 2
H121 H 0.8573 0.6243 0.0093 0.053 Uiso 0.184(5) 1 calc R U P A 2
C68 C 0.7289(13) 0.6968(5) -0.0603(11) 0.051(5) Uani 0.184(5) 1 d . U P A 2
H122 H 0.6694 0.6845 -0.0892 0.076 Uiso 0.184(5) 1 calc R U P A 2
H123 H 0.7052 0.7180 -0.0309 0.076 Uiso 0.184(5) 1 calc R U P A 2
H124 H 0.7763 0.7032 -0.1062 0.076 Uiso 0.184(5) 1 calc R U P A 2
C69 C 0.0074(13) 0.4836(5) 0.0276(11) 0.066(3) Uani 0.240(6) 1 d D U P B 2
H132 H -0.0375 0.4656 -0.0021 0.079 Uiso 0.240(6) 1 calc R U P B 2
H133 H -0.0198 0.4884 0.0871 0.079 Uiso 0.240(6) 1 calc R U P B 2
C70 C 0.1158(14) 0.4671(5) 0.0462(11) 0.077(3) Uani 0.240(6) 1 d D U P B 2
H134 H 0.1338 0.4562 -0.0112 0.092 Uiso 0.240(6) 1 calc R U P B 2
H135 H 0.1647 0.4866 0.0581 0.092 Uiso 0.240(6) 1 calc R U P B 2
C71 C 0.139(2) 0.4406(7) 0.1190(16) 0.076(3) Uani 0.240(6) 1 d D U P B 2
H136 H 0.2120 0.4337 0.1189 0.114 Uiso 0.240(6) 1 calc R U P B 2
H137 H 0.1264 0.4508 0.1778 0.114 Uiso 0.240(6) 1 calc R U P B 2
H138 H 0.0953 0.4201 0.1079 0.114 Uiso 0.240(6) 1 calc R U P B 2

loop_
_atom_site_aniso_label
_atom_site_aniso_U_11
_atom_site_aniso_U_22
_atom_site_aniso_U_33
_atom_site_aniso_U_23
_atom_site_aniso_U_13
_atom_site_aniso_U_12
Si1 0.0139(3) 0.0139(3) 0.0105(3) 0.0009(2) 0.0015(2) -0.0004(2)
Si2 0.0130(3) 0.0110(3) 0.0093(3) 0.0009(2) 0.0022(2) -0.0003(2)
C1 0.0131(11) 0.0115(10) 0.0134(10) 0.0018(8) 0.0000(8) -0.0022(8)
C2 0.0120(11) 0.0140(10) 0.0137(10) 0.0028(8) 0.0000(8) -0.0037(8)
C3 0.0200(12) 0.0168(11) 0.0131(10) -0.0002(8) 0.0006(9) 0.0066(9)
C4 0.0349(15) 0.0246(12) 0.0180(12) 0.0042(9) 0.0015(10) 0.0048(11)
C5 0.0552(19) 0.0296(14) 0.0203(13) 0.0074(10) 0.0049(12) 0.0122(13)
C6 0.0602(19) 0.0310(14) 0.0168(12) -0.0030(11) -0.0094(12) 0.0198(14)
C7 0.0366(16) 0.0303(14) 0.0315(14) -0.0112(11) -0.0152(12) 0.0084(12)
C8 0.0250(13) 0.0226(12) 0.0244(12) -0.0003(10) -0.0061(10) 0.0053(10)
C9 0.0139(11) 0.0146(10) 0.0192(11) 0.0030(8) 0.0032(9) 0.0006(9)
C10 0.0241(13) 0.0226(12) 0.0266(13) 0.0002(10) -0.0040(10) 0.0063(10)
C11 0.0275(14) 0.0241(13) 0.0377(15) 0.0032(11) -0.0078(11) 0.0096(11)
C12 0.0242(14) 0.0215(12) 0.0465(16) -0.0007(11) 0.0087(12) 0.0096(11)
C13 0.0393(16) 0.0347(14) 0.0286(14) -0.0039(11) 0.0092(12) 0.0145(12)
C14 0.0294(14) 0.0324(13) 0.0204(12) 0.0028(10) 0.0047(10) 0.0136(11)
C15 0.0141(11) 0.0106(10) 0.0110(10) 0.0009(8) 0.0026(8) 0.0010(8)
C16 0.0158(11) 0.0127(10) 0.0104(10) -0.0010(8) -0.0004(8) 0.0026(8)
C17 0.0130(11) 0.0169(10) 0.0154(10) -0.0013(8) 0.0024(8) -0.0044(9)
C18 0.0192(12) 0.0109(10) 0.0138(10) 0.0002(8) 0.0037(9) -0.0002(9)
C19 0.0175(11) 0.0139(10) 0.0089(10) -0.0002(8) -0.0026(8) -0.0009(9)
C20 0.0133(11) 0.0095(9) 0.0117(10) -0.0007(7) 0.0015(8) 0.0003(8)
C21 0.0171(11) 0.0171(11) 0.0108(10) 0.0020(8) 0.0014(8) -0.0042(9)
Si3 0.0144(3) 0.0240(3) 0.0195(3) 0.0020(3) -0.0018(3) -0.0023(3)
C22 0.0240(14) 0.0295(14) 0.0428(16) -0.0049(12) 0.0054(12) 0.0049(11)
C23 0.0195(13) 0.0357(14) 0.0280(13) 0.0025(11) 0.0015(10) -0.0059(11)
C24 0.0205(13) 0.0416(15) 0.0339(14) 0.0135(12) -0.0067(11) -0.0058(11)
Si4 0.0247(4) 0.0193(3) 0.0135(3) -0.0032(2) 0.0023(3) -0.0044(3)
C25 0.0414(16) 0.0200(12) 0.0267(13) -0.0015(10) 0.0068(11) -0.0053(11)
C26 0.0391(16) 0.0313(14) 0.0201(12) -0.0090(10) 0.0000(11) -0.0108(12)
C27 0.0303(14) 0.0226(12) 0.0260(13) -0.0045(10) 0.0062(11) 0.0007(10)
C28 0.0146(11) 0.0145(10) 0.0102(10) 0.0017(8) -0.0003(8) -0.0022(8)
Si5 0.0187(3) 0.0137(3) 0.0149(3) -0.0015(2) 0.0018(2) -0.0031(2)
C29 0.0330(14) 0.0162(11) 0.0262(13) -0.0037(9) 0.0024(11) 0.0022(10)
C30 0.0468(17) 0.0220(12) 0.0209(12) -0.0057(10) 0.0088(11) -0.0069(11)
C31 0.0276(14) 0.0260(13) 0.0319(14) -0.0096(10) 0.0009(11) -0.0072(11)
Si6 0.0189(3) 0.0172(3) 0.0137(3) 0.0012(2) -0.0004(2) 0.0028(3)
C32 0.0339(15) 0.0324(14) 0.0191(12) 0.0058(10) 0.0000(10) 0.0097(11)
C33 0.0302(14) 0.0170(11) 0.0298(13) 0.0006(10) 0.0027(11) 0.0032(10)
C34 0.0205(13) 0.0299(13) 0.0224(12) -0.0035(10) -0.0030(10) 0.0049(10)
C35 0.0206(12) 0.0221(11) 0.0118(10) 0.0022(9) 0.0033(9) -0.0053(9)
C36 0.0285(14) 0.0350(14) 0.0124(11) 0.0042(10) 0.0039(10) -0.0075(11)
C37 0.0308(14) 0.0392(15) 0.0173(12) 0.0046(10) 0.0118(10) 0.0020(12)
C38 0.0342(15) 0.0273(13) 0.0180(12) 0.0057(10) 0.0042(10) -0.0111(11)
C39 0.0123(11) 0.0144(10) 0.0103(10) 0.0021(8) 0.0026(8) 0.0009(8)
C40 0.0131(11) 0.0129(10) 0.0096(9) 0.0021(8) -0.0009(8) 0.0010(8)
C41 0.0177(11) 0.0155(10) 0.0124(10) -0.0013(8) 0.0033(9) 0.0030(9)
C42 0.0137(11) 0.0171(10) 0.0122(10) 0.0031(8) 0.0006(8) -0.0010(9)
C43 0.0178(12) 0.0125(10) 0.0187(11) 0.0016(8) 0.0035(9) -0.0026(9)
C44 0.0157(11) 0.0143(10) 0.0132(10) 0.0010(8) 0.0025(8) 0.0012(9)
C45 0.0145(11) 0.0120(10) 0.0113(10) -0.0001(8) 0.0037(8) 0.0009(8)
Si7 0.0186(3) 0.0146(3) 0.0129(3) -0.0031(2) 0.0029(2) -0.0014(2)
C46 0.0195(12) 0.0225(12) 0.0239(12) -0.0053(9) 0.0012(10) -0.0006(10)
C47 0.0233(13) 0.0219(12) 0.0240(12) -0.0083(10) 0.0067(10) -0.0031(10)
C48 0.0355(15) 0.0265(12) 0.0124(11) -0.0021(9) -0.0007(10) -0.0004(11)
Si8 0.0157(3) 0.0141(3) 0.0156(3) 0.0024(2) 0.0035(2) 0.0023(2)
C49 0.0211(13) 0.0215(12) 0.0416(15) 0.0124(11) 0.0052(11) 0.0030(10)
C50 0.0182(12) 0.0205(11) 0.0238(12) 0.0001(9) 0.0004(10) 0.0023(9)
C51 0.0295(14) 0.0359(14) 0.0184(12) 0.0037(10) -0.0013(10) 0.0159(11)
C52 0.0206(12) 0.0132(10) 0.0187(11) 0.0004(8) 0.0091(9) -0.0022(9)
Si9 0.0312(4) 0.0140(3) 0.0244(3) -0.0003(2) 0.0074(3) 0.0038(3)
C53 0.0567(19) 0.0197(13) 0.0383(15) 0.0049(11) -0.0050(14) -0.0096(13)
C54 0.071(2) 0.0479(18) 0.0439(18) 0.0085(14) 0.0231(16) 0.0365(17)
C55 0.0364(15) 0.0209(12) 0.0347(14) 0.0066(10) -0.0007(12) 0.0001(11)
Si10 0.0238(4) 0.0180(3) 0.0179(3) -0.0027(2) 0.0070(3) -0.0041(3)
C56 0.0386(16) 0.0266(13) 0.0268(13) -0.0084(10) 0.0126(11) -0.0060(11)
C57 0.0289(14) 0.0272(13) 0.0249(13) 0.0026(10) -0.0023(11) -0.0015(11)
C58 0.0276(14) 0.0366(14) 0.0256(13) -0.0037(11) 0.0053(11) -0.0110(11)
C59 0.0192(12) 0.0219(11) 0.0154(11) 0.0014(9) 0.0071(9) -0.0029(9)
C60 0.036(2) 0.054(2) 0.0155(15) 0.0039(14) 0.0076(13) -0.0170(17)
C61 0.0261(19) 0.043(2) 0.048(2) 0.0137(17) 0.0204(17) 0.0052(15)
C62 0.037(2) 0.0304(19) 0.0337(19) -0.0063(15) 0.0224(16) -0.0155(16)
C63 0.100(4) 0.067(3) 0.036(3) -0.026(2) 0.036(3) -0.054(3)
C64 0.077(3) 0.074(3) 0.061(3) -0.017(2) 0.039(2) -0.042(3)
C65 0.077(4) 0.083(4) 0.078(5) -0.029(4) 0.041(3) -0.026(3)
C66 0.040(9) 0.020(7) 0.049(10) -0.002(7) 0.037(8) 0.002(7)
C67 0.029(7) 0.044(7) 0.036(7) -0.002(6) 0.027(6) -0.011(6)
C68 0.049(8) 0.068(9) 0.039(7) 0.022(7) 0.026(6) 0.012(7)
C69 0.092(6) 0.068(6) 0.042(6) -0.033(5) 0.034(5) -0.040(6)
C70 0.088(5) 0.086(5) 0.060(5) -0.032(4) 0.035(5) -0.032(5)
C71 0.071(6) 0.091(6) 0.073(7) -0.035(6) 0.044(6) -0.034(5)

loop_
_atom_type_symbol
_atom_type_description
_atom_type_scat_dispersion_real
_atom_type_scat_dispersion_imag
_atom_type_scat_source
Si Si 0.0817 0.0704 'International Tables Vol C Tables 4.2.6.8 and 6.1.1.4'
C C 0.0033 0.0016 'International Tables Vol C Tables 4.2.6.8 and 6.1.1.4'
H H 0.0000 0.0000 'International Tables Vol C Tables 4.2.6.8 and 6.1.1.4'

loop_
_geom_angle_atom_site_label_1
_geom_angle_atom_site_label_2
_geom_angle_atom_site_label_3
_geom_angle
_geom_angle_site_symmetry_1
C2 Si1 C15 118.90(9) .
C2 Si1 Si2 72.86(7) .
C15 Si1 Si2 138.51(7) .
C39 Si2 C1 110.73(9) .
C39 Si2 C45 77.67(9) .
C1 Si2 C45 125.91(9) .
C39 Si2 C40 36.84(8) .
C1 Si2 C40 124.31(8) .
C45 Si2 C40 40.95(7) .
C39 Si2 Si1 118.79(7) .
C1 Si2 Si1 75.44(6) .
C45 Si2 Si1 148.92(6) .
C40 Si2 Si1 149.80(6) .
C2 C1 C3 127.55(19) .
C2 C1 Si2 103.22(14) .
C3 C1 Si2 127.62(15) .
C1 C2 C9 128.40(18) .
C1 C2 Si1 106.19(15) .
C9 C2 Si1 124.68(15) .
C4 C3 C8 118.7(2) .
C4 C3 C1 119.8(2) .
C8 C3 C1 121.39(19) .
C5 C4 C3 120.9(2) .
C6 C5 C4 119.8(2) .
C5 C6 C7 120.7(2) .
C6 C7 C8 119.9(2) .
C3 C8 C7 120.1(2) .
C14 C9 C10 116.9(2) .
C14 C9 C2 117.89(19) .
C10 C9 C2 125.11(19) .
C11 C10 C9 121.0(2) .
C12 C11 C10 120.9(2) .
C13 C12 C11 119.2(2) .
C12 C13 C14 120.2(2) .
C13 C14 C9 121.7(2) .
C16 C15 C20 117.49(17) .
C16 C15 Si1 123.17(15) .
C20 C15 Si1 119.02(15) .
C17 C16 C15 119.66(18) .
C17 C16 C21 115.17(18) .
C15 C16 C21 125.13(18) .
C18 C17 C16 123.59(19) .
C19 C18 C17 116.44(18) .
C19 C18 C35 123.93(18) .
C17 C18 C35 119.63(19) .
C18 C19 C20 123.10(18) .
C19 C20 C15 119.65(18) .
C19 C20 C28 115.56(17) .
C15 C20 C28 124.78(17) .
C16 C21 Si4 108.19(14) .
C16 C21 Si3 114.56(14) .
Si4 C21 Si3 115.24(11) .
C24 Si3 C22 108.59(12) .
C24 Si3 C23 107.86(11) .
C22 Si3 C23 106.47(12) .
C24 Si3 C21 108.38(11) .
C22 Si3 C21 112.19(10) .
C23 Si3 C21 113.17(10) .
C27 Si4 C26 109.13(11) .
C27 Si4 C25 106.03(11) .
C26 Si4 C25 108.65(11) .
C27 Si4 C21 107.98(10) .
C26 Si4 C21 110.56(11) .
C25 Si4 C21 114.30(10) .
C20 C28 Si5 111.74(14) .
C20 C28 Si6 111.34(13) .
Si5 C28 Si6 117.01(10) .
C29 Si5 C31 110.47(11) .
C29 Si5 C30 104.66(11) .
C31 Si5 C30 108.13(12) .
C29 Si5 C28 109.57(10) .
C31 Si5 C28 109.43(10) .
C30 Si5 C28 114.48(10) .
C33 Si6 C34 110.67(11) .
C33 Si6 C32 107.22(11) .
C34 Si6 C32 106.18(11) .
C33 Si6 C28 108.38(10) .
C34 Si6 C28 109.29(10) .
C32 Si6 C28 115.08(10) .
C36 C35 C18 112.35(18) .
C36 C35 C37 108.69(18) .
C18 C35 C37 108.51(17) .
C36 C35 C38 108.26(18) .
C18 C35 C38 109.67(17) .
C37 C35 C38 109.32(19) .
C44 C39 C40 120.86(18) .
C44 C39 Si2 148.12(16) .
C40 C39 Si2 90.42(13) .
C41 C40 C39 121.04(18) .
C41 C40 C45 130.60(18) .
C39 C40 C45 108.29(17) .
C41 C40 Si2 171.06(15) .
C39 C40 Si2 52.74(10) .
C45 C40 Si2 55.77(10) .
C40 C41 C42 119.19(19) .
C41 C42 C43 119.02(19) .
C41 C42 C59 119.87(18) .
C43 C42 C59 121.07(18) .
C42 C43 C44 122.99(19) .
C39 C44 C43 116.87(18) .
C39 C44 C52 122.41(18) .
C43 C44 C52 120.63(18) .
C40 C45 Si8 109.22(13) .
C40 C45 Si7 112.10(13) .
Si8 C45 Si7 112.87(10) .
C40 C45 Si2 83.28(11) .
Si8 C45 Si2 113.75(10) .
Si7 C45 Si2 121.45(11) .
C48 Si7 C46 108.23(11) .
C48 Si7 C47 103.76(11) .
C46 Si7 C47 109.51(10) .
C48 Si7 C45 112.04(10) .
C46 Si7 C45 111.71(9) .
C47 Si7 C45 111.25(10) .
C51 Si8 C50 106.59(11) .
C51 Si8 C49 107.56(12) .
C50 Si8 C49 108.04(10) .
C51 Si8 C45 109.53(10) .
C50 Si8 C45 111.92(9) .
C49 Si8 C45 112.92(10) .
C44 C52 Si10 107.74(14) .
C44 C52 Si9 116.94(14) .
Si10 C52 Si9 116.30(11) .
C54 Si9 C55 107.25(14) .
C54 Si9 C53 108.53(15) .
C55 Si9 C53 106.12(12) .
C54 Si9 C52 107.98(11) .
C55 Si9 C52 113.00(10) .
C53 Si9 C52 113.71(11) .
C56 Si10 C58 110.09(11) .
C56 Si10 C57 109.06(11) .
C58 Si10 C57 105.28(12) .
C56 Si10 C52 109.73(11) .
C58 Si10 C52 113.82(10) .
C57 Si10 C52 108.69(10) .
C66 C59 C67 108.9(8) .
C60 C59 C61 109.6(2) .
C60 C59 C62 109.2(2) .
C61 C59 C62 107.0(2) .
C66 C59 C42 110.0(5) .
C60 C59 C42 108.25(19) .
C67 C59 C42 113.5(5) .
C61 C59 C42 109.76(19) .
C62 C59 C42 112.92(19) .
C66 C59 C68 111.2(10) .
C67 C59 C68 108.5(9) .
C42 C59 C68 104.8(6) .
C63 C63 C64 110.1(6) 3_565
C65 C64 C63 110.4(5) .
C69 C69 C70 121(2) 3_565
C71 C70 C69 123.0(19) .

loop_
_geom_bond_atom_site_label_1
_geom_bond_atom_site_label_2
_geom_bond_distance
_geom_bond_site_symmetry_2
Si1 C2 1.908(2) .
Si1 C15 1.909(2) .
Si1 Si2 2.3748(8) .
Si2 C39 1.866(2) .
Si2 C1 1.890(2) .
Si2 C45 1.952(2) .
Si2 C40 2.344(2) .
C1 C2 1.364(3) .
C1 C3 1.489(3) .
C2 C9 1.481(3) .
C3 C4 1.388(3) .
C3 C8 1.393(3) .
C4 C5 1.388(3) .
C5 C6 1.372(4) .
C6 C7 1.373(4) .
C7 C8 1.400(3) .
C9 C14 1.400(3) .
C9 C10 1.402(3) .
C10 C11 1.383(3) .
C11 C12 1.382(4) .
C12 C13 1.377(4) .
C13 C14 1.388(3) .
C15 C16 1.425(3) .
C15 C20 1.425(3) .
C16 C17 1.393(3) .
C16 C21 1.519(3) .
C17 C18 1.390(3) .
C18 C19 1.386(3) .
C18 C35 1.533(3) .
C19 C20 1.405(3) .
C20 C28 1.520(3) .
C21 Si4 1.891(2) .
C21 Si3 1.906(2) .
Si3 C24 1.868(2) .
Si3 C22 1.871(2) .
Si3 C23 1.876(2) .
Si4 C27 1.865(2) .
Si4 C26 1.872(2) .
Si4 C25 1.874(2) .
C28 Si5 1.907(2) .
C28 Si6 1.911(2) .
Si5 C29 1.863(2) .
Si5 C31 1.865(2) .
Si5 C30 1.869(2) .
Si6 C33 1.869(2) .
Si6 C34 1.872(2) .
Si6 C32 1.877(2) .
C35 C36 1.531(3) .
C35 C37 1.536(3) .
C35 C38 1.537(3) .
C39 C44 1.398(3) .
C39 C40 1.406(3) .
C40 C41 1.390(3) .
C40 C45 1.547(3) .
C41 C42 1.397(3) .
C42 C43 1.398(3) .
C42 C59 1.539(3) .
C43 C44 1.402(3) .
C44 C52 1.518(3) .
C45 Si8 1.899(2) .
C45 Si7 1.899(2) .
Si7 C48 1.863(2) .
Si7 C46 1.871(2) .
Si7 C47 1.877(2) .
Si8 C51 1.861(2) .
Si8 C50 1.874(2) .
Si8 C49 1.874(2) .
C52 Si10 1.902(2) .
C52 Si9 1.904(2) .
Si9 C54 1.859(3) .
Si9 C55 1.871(3) .
Si9 C53 1.877(3) .
Si10 C56 1.870(2) .
Si10 C58 1.870(2) .
Si10 C57 1.871(2) .
C59 C66 1.517(16) .
C59 C60 1.525(4) .
C59 C67 1.528(14) .
C59 C61 1.532(4) .
C59 C62 1.532(4) .
C59 C68 1.570(16) .
C63 C63 1.483(12) 3_565
C63 C64 1.530(6) .
C64 C65 1.477(8) .
C69 C69 1.50(4) 3_565
C69 C70 1.551(10) .
C70 C71 1.498(11) .

loop_
_geom_torsion_atom_site_label_1
_geom_torsion_atom_site_label_2
_geom_torsion_atom_site_label_3
_geom_torsion_atom_site_label_4
_geom_torsion
_geom_torsion_site_symmetry_1
C39 Si2 C1 C2 -104.06(14) .
C45 Si2 C1 C2 166.38(13) .
C40 Si2 C1 C2 -143.02(13) .
Si1 Si2 C1 C2 11.64(12) .
C39 Si2 C1 C3 62.2(2) .
C45 Si2 C1 C3 -27.3(2) .
C40 Si2 C1 C3 23.3(2) .
Si1 Si2 C1 C3 177.92(19) .
C3 C1 C2 C9 -10.5(3) .
Si2 C1 C2 C9 155.79(18) .
C3 C1 C2 Si1 179.05(17) .
Si2 C1 C2 Si1 -14.66(15) .
C2 C1 C3 C4 100.7(3) .
Si2 C1 C3 C4 -62.4(3) .
C2 C1 C3 C8 -82.2(3) .
Si2 C1 C3 C8 114.8(2) .
C8 C3 C4 C5 1.8(3) .
C1 C3 C4 C5 179.1(2) .
C3 C4 C5 C6 -1.9(4) .
C4 C5 C6 C7 0.5(4) .
C5 C6 C7 C8 1.0(4) .
C4 C3 C8 C7 -0.4(3) .
C1 C3 C8 C7 -177.6(2) .
C6 C7 C8 C3 -1.0(4) .
C1 C2 C9 C14 -170.0(2) .
Si1 C2 C9 C14 -1.2(3) .
C1 C2 C9 C10 6.5(4) .
Si1 C2 C9 C10 175.29(17) .
C14 C9 C10 C11 0.1(3) .
C2 C9 C10 C11 -176.4(2) .
C9 C10 C11 C12 0.3(4) .
C10 C11 C12 C13 -0.2(4) .
C11 C12 C13 C14 -0.3(4) .
C12 C13 C14 C9 0.7(4) .
C10 C9 C14 C13 -0.6(4) .
C2 C9 C14 C13 176.2(2) .
C20 C15 C16 C17 2.6(3) .
Si1 C15 C16 C17 -170.86(15) .
C20 C15 C16 C21 -174.87(18) .
Si1 C15 C16 C21 11.7(3) .
C15 C16 C17 C18 -0.4(3) .
C21 C16 C17 C18 177.32(19) .
C16 C17 C18 C19 -1.4(3) .
C16 C17 C18 C35 177.48(19) .
C17 C18 C19 C20 1.0(3) .
C35 C18 C19 C20 -177.84(19) .
C18 C19 C20 C15 1.2(3) .
C18 C19 C20 C28 -177.84(18) .
C16 C15 C20 C19 -3.0(3) .
Si1 C15 C20 C19 170.77(15) .
C16 C15 C20 C28 175.95(18) .
Si1 C15 C20 C28 -10.3(3) .
C17 C16 C21 Si4 -80.20(19) .
C15 C16 C21 Si4 97.4(2) .
C17 C16 C21 Si3 49.9(2) .
C15 C16 C21 Si3 -132.54(18) .
C16 C21 Si4 C27 -58.72(16) .
Si3 C21 Si4 C27 171.58(11) .
C16 C21 Si4 C26 -178.04(14) .
Si3 C21 Si4 C26 52.26(14) .
C16 C21 Si4 C25 58.99(17) .
Si3 C21 Si4 C25 -70.71(14) .
C19 C20 C28 Si5 -70.2(2) .
C15 C20 C28 Si5 110.85(19) .
C19 C20 C28 Si6 62.7(2) .
C15 C20 C28 Si6 -116.25(18) .
C19 C18 C35 C36 -4.8(3) .
C17 C18 C35 C36 176.37(19) .
C19 C18 C35 C37 115.4(2) .
C17 C18 C35 C37 -63.4(2) .
C19 C18 C35 C38 -125.2(2) .
C17 C18 C35 C38 55.9(3) .
C1 Si2 C39 C44 49.5(3) .
C45 Si2 C39 C44 173.5(3) .
C40 Si2 C39 C44 169.4(4) .
Si1 Si2 C39 C44 -34.9(3) .
C1 Si2 C39 C40 -119.99(13) .
C45 Si2 C39 C40 4.02(12) .
Si1 Si2 C39 C40 155.68(10) .
C44 C39 C40 C41 -1.3(3) .
Si2 C39 C40 C41 172.23(17) .
C44 C39 C40 C45 -178.75(18) .
Si2 C39 C40 C45 -5.22(16) .
C44 C39 C40 Si2 -173.5(2) .
C39 C40 C41 C42 0.1(3) .
C45 C40 C41 C42 176.92(19) .
C40 C41 C42 C43 0.9(3) .
C40 C41 C42 C59 -176.84(18) .
C41 C42 C43 C44 -0.8(3) .
C59 C42 C43 C44 176.91(19) .
C40 C39 C44 C43 1.4(3) .
Si2 C39 C44 C43 -166.3(2) .
C40 C39 C44 C52 -175.33(19) .
Si2 C39 C44 C52 17.0(4) .
C42 C43 C44 C39 -0.3(3) .
C42 C43 C44 C52 176.44(19) .
C41 C40 C45 Si8 75.1(2) .
C39 C40 C45 Si8 -107.83(16) .
Si2 C40 C45 Si8 -112.85(12) .
C41 C40 C45 Si7 -50.8(3) .
C39 C40 C45 Si7 126.30(15) .
Si2 C40 C45 Si7 121.28(13) .
C41 C40 C45 Si2 -172.1(2) .
C39 C40 C45 Si2 5.02(15) .
C40 C45 Si7 C48 -29.93(17) .
Si8 C45 Si7 C48 -153.78(11) .
Si2 C45 Si7 C48 65.83(15) .
C40 C45 Si7 C46 -151.56(14) .
Si8 C45 Si7 C46 84.59(13) .
Si2 C45 Si7 C46 -55.81(14) .
C40 C45 Si7 C47 85.72(16) .
Si8 C45 Si7 C47 -38.14(14) .
Si2 C45 Si7 C47 -178.53(11) .
C40 C45 Si8 C51 69.88(16) .
Si7 C45 Si8 C51 -164.69(11) .
Si2 C45 Si8 C51 -21.15(15) .
C40 C45 Si8 C50 -48.10(16) .
Si7 C45 Si8 C50 77.32(13) .
Si2 C45 Si8 C50 -139.13(11) .
C40 C45 Si8 C49 -170.28(14) .
Si7 C45 Si8 C49 -44.85(14) .
Si2 C45 Si8 C49 98.69(13) .
C39 C44 C52 Si10 98.6(2) .
C43 C44 C52 Si10 -78.0(2) .
C39 C44 C52 Si9 -128.26(18) .
C43 C44 C52 Si9 55.2(2) .
C41 C42 C59 C66 -127.6(7) .
C43 C42 C59 C66 54.7(7) .
C41 C42 C59 C60 66.7(3) .
C43 C42 C59 C60 -111.1(3) .
C41 C42 C59 C67 -5.3(8) .
C43 C42 C59 C67 177.0(7) .
C41 C42 C59 C61 -53.0(3) .
C43 C42 C59 C61 129.3(3) .
C41 C42 C59 C62 -172.3(2) .
C43 C42 C59 C62 10.0(3) .
C41 C42 C59 C68 112.9(9) .
C43 C42 C59 C68 -64.9(9) .
C63 C63 C64 C65 -172.6(5) 3_565
C69 C69 C70 C71 163(2) 3_565
